data_1503851
loop_
_publ_author_name
'Jones, Regan A.'
'Krische, Michael J.'

_publ_section_title
;
 Asymmetric total synthesis of the iridoid beta-glucoside (+)-geniposide
 via phosphine organocatalysis.
;
_journal_issue 8
_journal_name_full 'Organic letters'
_journal_page_first 1849
_journal_page_last 1851
_journal_paper_doi 10.1021/ol900360h
_journal_volume 11
_journal_year 2009
_chemical_formula_sum 'C16 H22 O6'
_chemical_formula_weight 310.34
_chemical_name_systematic
; 
 ? 
;
_space_group_IT_number 19
_symmetry_cell_setting orthorhombic
_symmetry_space_group_name_Hall 'P 2ac 2ab'
_symmetry_space_group_name_H-M 'P 21 21 21'
_atom_sites_solution_hydrogens geom
_atom_sites_solution_primary direct
_atom_sites_solution_secondary difmap
_audit_creation_method SHELXL-97
_cell_angle_alpha 90.00
_cell_angle_beta 90.00
_cell_angle_gamma 90.00
_cell_formula_units_Z 4
_cell_length_a 9.2340(3)
_cell_length_b 9.6060(3)
_cell_length_c 17.6380(6)
_cell_measurement_reflns_used 2069
_cell_measurement_temperature 153(2)
_cell_measurement_theta_max 27.5
_cell_measurement_theta_min 1
_cell_volume 1564.52(9)
_computing_cell_refinement 'Collect software, Nonius B.V. 1998'
_computing_data_collection 'Collect software, Nonius B.V. 1998'
_computing_data_reduction
;
DENZO and Scalepack (Otwinoski and Minor, 1997)
;
_computing_molecular_graphics 'XP SHELXTL/PC, Siemens Analytical'
_computing_structure_refinement 'XL SHELXTL/PC, Siemens Analytical'
_computing_structure_solution
;

SIR97 - Altomare A., Burla M.C., Camalli M., Cascarano G.L., Giacovazzo C., 
Guagliardi A., Moliterni A.G.G., Polidori G.,Spagna R.
;
_diffrn_ambient_temperature 153(2)
_diffrn_measured_fraction_theta_full 0.999
_diffrn_measured_fraction_theta_max 0.999
_diffrn_measurement_device_type 'Nonius Kappa CCD'
_diffrn_measurement_method \w-scans
_diffrn_radiation_monochromator graphite
_diffrn_radiation_source 'fine-focus sealed tube'
_diffrn_radiation_type MoK\a
_diffrn_radiation_wavelength 0.71073
_diffrn_reflns_av_R_equivalents 0.0253
_diffrn_reflns_av_sigmaI/netI 0.0347
_diffrn_reflns_limit_h_max 11
_diffrn_reflns_limit_h_min -11
_diffrn_reflns_limit_k_max 12
_diffrn_reflns_limit_k_min -12
_diffrn_reflns_limit_l_max 22
_diffrn_reflns_limit_l_min -22
_diffrn_reflns_number 3581
_diffrn_reflns_theta_full 27.49
_diffrn_reflns_theta_max 27.49
_diffrn_reflns_theta_min 2.31
_exptl_absorpt_coefficient_mu 0.100
_exptl_absorpt_correction_type none
_exptl_crystal_colour colorless
_exptl_crystal_density_diffrn 1.318
_exptl_crystal_density_method 'not measured'
_exptl_crystal_description needles
_exptl_crystal_F_000 664
_exptl_crystal_size_max 0.56
_exptl_crystal_size_mid 0.09
_exptl_crystal_size_min 0.07
_refine_diff_density_max 0.171
_refine_diff_density_min -0.213
_refine_diff_density_rms 0.042
_refine_ls_abs_structure_details 'Flack H D (1983), Acta Cryst. A39, 876-881'
_refine_ls_abs_structure_Flack -1.1(14)
_refine_ls_extinction_method none
_refine_ls_goodness_of_fit_ref 1.072
_refine_ls_hydrogen_treatment refall
_refine_ls_matrix_type full
_refine_ls_number_parameters 287
_refine_ls_number_reflns 2055
_refine_ls_number_restraints 0
_refine_ls_restrained_S_all 1.072
_refine_ls_R_factor_all 0.0575
_refine_ls_R_factor_gt 0.0415
_refine_ls_shift/su_max 0.002
_refine_ls_shift/su_mean 0.000
_refine_ls_structure_factor_coef Fsqd
_refine_ls_weighting_details 'calc w=1/[\s^2^(Fo^2^)+(0.0449P)^2^+0.3127P] where P=(Fo^2^+2Fc^2^)/3'
_refine_ls_weighting_scheme calc
_refine_ls_wR_factor_gt 0.0885
_refine_ls_wR_factor_ref 0.0957
_reflns_number_gt 1669
_reflns_number_total 2055
_reflns_threshold_expression >2sigma(I)
_cod_data_source_file ol900360h_si_002.cif
_cod_data_source_block rj616
_cod_depositor_comments
;
The following automatic conversions were performed:

'_symmetry_cell_setting' value 'Orthorhombic' changed to
'orthorhombic' according to
/home/saulius/struct/CIF-dictionaries/cif_core.dic dictionary named
'cif_core.dic' version 2.4.2 from 2011-04-26.

Automatic conversion script
Id: cif_fix_values 1715 2011-07-08 13:25:40Z adriana 
;
_cod_original_sg_symbol_H-M P212121
_cod_database_code 1503851

loop_
_symmetry_equiv_pos_as_xyz
'x, y, z'
'-x+1/2, -y, z+1/2'
'x+1/2, -y+1/2, -z'
'-x, y+1/2, -z+1/2'

loop_
_atom_site_label
_atom_site_type_symbol
_atom_site_fract_x
_atom_site_fract_y
_atom_site_fract_z
_atom_site_U_iso_or_equiv
_atom_site_adp_type
_atom_site_occupancy
_atom_site_symmetry_multiplicity
_atom_site_calc_flag
O1 O 0.60004(18) 0.66072(18) 0.49844(10) 0.0362(4) Uani 1 1 d
C2 C 0.6402(3) 0.5621(3) 0.44157(16) 0.0399(6) Uani 1 1 d
C3 C 0.5409(3) 0.4394(3) 0.43273(13) 0.0321(5) Uani 1 1 d
C4 C 0.3835(3) 0.4513(3) 0.45746(13) 0.0304(5) Uani 1 1 d
C5 C 0.3400(3) 0.3224(3) 0.50461(16) 0.0395(6) Uani 1 1 d
C6 C 0.3577(3) 0.3732(3) 0.58424(15) 0.0354(6) Uani 1 1 d
C7 C 0.3678(3) 0.5109(2) 0.58789(13) 0.0282(5) Uani 1 1 d
C8 C 0.3541(3) 0.5759(2) 0.50954(14) 0.0297(5) Uani 1 1 d
C9 C 0.4533(3) 0.6982(2) 0.49585(14) 0.0311(5) Uani 1 1 d
O10 O 0.5851(2) 0.3359(2) 0.40173(11) 0.0473(5) Uani 1 1 d
C11 C 0.3682(3) 0.5964(3) 0.65707(14) 0.0286(5) Uani 1 1 d
O12 O 0.3367(2) 0.71809(19) 0.65846(10) 0.0396(5) Uani 1 1 d
O13 O 0.4062(2) 0.52454(17) 0.71923(9) 0.0329(4) Uani 1 1 d
C14 C 0.4067(3) 0.6041(3) 0.78955(14) 0.0340(6) Uani 1 1 d
C15 C 0.4672(3) 0.5126(3) 0.85010(15) 0.0411(7) Uani 1 1 d
O16 O 0.41652(19) 0.75087(16) 0.42129(9) 0.0331(4) Uani 1 1 d
C17 C 0.4242(3) 0.8905(3) 0.41044(14) 0.0323(5) Uani 1 1 d
O18 O 0.4651(3) 0.96896(18) 0.45847(10) 0.0451(5) Uani 1 1 d
C19 C 0.3778(3) 0.9334(3) 0.33090(13) 0.0309(5) Uani 1 1 d
C20 C 0.2812(4) 0.8244(3) 0.29249(18) 0.0480(7) Uani 1 1 d
C21 C 0.2957(5) 1.0713(4) 0.3365(2) 0.0560(9) Uani 1 1 d
C22 C 0.5165(4) 0.9526(5) 0.28553(19) 0.0587(10) Uani 1 1 d
H2A H 0.653(3) 0.616(3) 0.3932(16) 0.045(8) Uiso 1 1 d
H2B H 0.736(4) 0.522(3) 0.4581(17) 0.054(9) Uiso 1 1 d
H4 H 0.333(3) 0.459(3) 0.4087(17) 0.053(9) Uiso 1 1 d
H5A H 0.237(4) 0.297(3) 0.4950(16) 0.042(8) Uiso 1 1 d
H5B H 0.399(3) 0.238(3) 0.4919(15) 0.029(6) Uiso 1 1 d
H6 H 0.352(3) 0.320(3) 0.6239(14) 0.029(7) Uiso 1 1 d
H8A H 0.252(3) 0.608(2) 0.5030(13) 0.025(6) Uiso 1 1 d
H9A H 0.438(2) 0.771(2) 0.5337(12) 0.017(5) Uiso 1 1 d
H14A H 0.464(3) 0.693(3) 0.7816(15) 0.043(8) Uiso 1 1 d
H14B H 0.305(3) 0.633(3) 0.8014(13) 0.033(7) Uiso 1 1 d
H15A H 0.471(3) 0.564(3) 0.8969(16) 0.037(7) Uiso 1 1 d
H15B H 0.569(5) 0.478(4) 0.838(2) 0.080(11) Uiso 1 1 d
H15C H 0.404(3) 0.427(3) 0.8595(15) 0.043(8) Uiso 1 1 d
H20A H 0.194(5) 0.802(5) 0.324(2) 0.100(15) Uiso 1 1 d
H20B H 0.333(4) 0.735(3) 0.2898(17) 0.053(9) Uiso 1 1 d
H20C H 0.256(3) 0.857(3) 0.2368(16) 0.046(8) Uiso 1 1 d
H21A H 0.354(4) 1.146(4) 0.355(2) 0.076(12) Uiso 1 1 d
H21B H 0.218(5) 1.052(4) 0.370(2) 0.078(12) Uiso 1 1 d
H21C H 0.265(4) 1.093(3) 0.2828(19) 0.058(9) Uiso 1 1 d
H22A H 0.564(4) 1.032(4) 0.3110(19) 0.065(11) Uiso 1 1 d
H22B H 0.495(4) 0.980(3) 0.237(2) 0.050(9) Uiso 1 1 d
H22C H 0.572(5) 0.858(5) 0.285(2) 0.100(15) Uiso 1 1 d

loop_
_atom_site_aniso_label
_atom_site_aniso_U_11
_atom_site_aniso_U_22
_atom_site_aniso_U_33
_atom_site_aniso_U_23
_atom_site_aniso_U_13
_atom_site_aniso_U_12
O1 0.0267(9) 0.0420(9) 0.0399(9) 0.0009(9) -0.0040(8) -0.0075(8)
C2 0.0248(13) 0.0480(16) 0.0470(15) 0.0021(14) 0.0025(12) -0.0020(12)
C3 0.0303(13) 0.0340(13) 0.0319(11) 0.0030(11) -0.0043(10) 0.0038(11)
C4 0.0247(12) 0.0360(13) 0.0306(12) -0.0004(11) -0.0027(10) -0.0010(11)
C5 0.0410(16) 0.0365(15) 0.0409(15) -0.0017(13) 0.0004(12) -0.0084(13)
C6 0.0319(14) 0.0387(14) 0.0355(13) 0.0069(12) 0.0012(11) -0.0033(11)
C7 0.0178(11) 0.0331(13) 0.0339(12) 0.0031(10) 0.0010(10) -0.0005(9)
C8 0.0209(12) 0.0343(13) 0.0337(12) 0.0020(11) -0.0005(10) 0.0014(10)
C9 0.0302(13) 0.0320(12) 0.0311(12) 0.0023(11) -0.0002(11) -0.0021(10)
O10 0.0428(11) 0.0461(11) 0.0530(11) -0.0070(10) 0.0067(9) 0.0085(10)
C11 0.0190(11) 0.0329(13) 0.0339(12) 0.0030(11) 0.0030(10) -0.0022(10)
O12 0.0464(12) 0.0364(10) 0.0361(9) -0.0006(8) -0.0001(8) 0.0045(8)
O13 0.0310(9) 0.0358(9) 0.0320(8) 0.0010(8) 0.0002(7) 0.0045(8)
C14 0.0304(14) 0.0400(14) 0.0316(12) -0.0035(11) -0.0001(10) 0.0010(13)
C15 0.0364(15) 0.0536(17) 0.0332(13) 0.0017(13) -0.0043(12) 0.0035(14)
O16 0.0371(10) 0.0303(8) 0.0319(8) 0.0025(7) -0.0022(8) -0.0007(8)
C17 0.0281(13) 0.0335(12) 0.0353(13) 0.0006(11) 0.0044(11) 0.0012(11)
O18 0.0625(13) 0.0347(10) 0.0379(9) 0.0004(9) -0.0119(10) -0.0068(10)
C19 0.0251(12) 0.0337(12) 0.0340(12) 0.0028(11) -0.0007(10) 0.0009(11)
C20 0.054(2) 0.0417(16) 0.0480(17) 0.0041(14) -0.0157(15) -0.0065(16)
C21 0.066(2) 0.0445(18) 0.058(2) -0.0033(17) -0.0181(19) 0.0156(18)
C22 0.0384(17) 0.101(3) 0.0370(15) 0.0154(19) 0.0002(13) -0.010(2)

loop_
_atom_type_symbol
_atom_type_description
_atom_type_scat_dispersion_real
_atom_type_scat_dispersion_imag
_atom_type_scat_source
C C 0.0033 0.0016 'International Tables Vol C Tables 4.2.6.8 and 6.1.1.4'
H H 0.0000 0.0000 'International Tables Vol C Tables 4.2.6.8 and 6.1.1.4'
O O 0.0106 0.0060 'International Tables Vol C Tables 4.2.6.8 and 6.1.1.4'

loop_
_geom_angle_atom_site_label_1
_geom_angle_atom_site_label_2
_geom_angle_atom_site_label_3
_geom_angle
C9 O1 C2 113.47(19)
O1 C2 C3 115.8(2)
O1 C2 H2A 106.6(16)
C3 C2 H2A 112.7(16)
O1 C2 H2B 106.1(17)
C3 C2 H2B 105.6(18)
H2A C2 H2B 110(2)
O10 C3 C2 119.2(2)
O10 C3 C4 121.0(2)
C2 C3 C4 119.7(2)
C3 C4 C8 113.5(2)
C3 C4 C5 110.1(2)
C8 C4 C5 104.89(19)
C3 C4 H4 102.2(18)
C8 C4 H4 112.4(19)
C5 C4 H4 114.0(19)
C6 C5 C4 102.4(2)
C6 C5 H5A 110.2(16)
C4 C5 H5A 110.7(16)
C6 C5 H5B 114.5(15)
C4 C5 H5B 113.0(15)
H5A C5 H5B 106(2)
C7 C6 C5 112.2(2)
C7 C6 H6 123.8(17)
C5 C6 H6 123.6(17)
C6 C7 C11 126.7(2)
C6 C7 C8 111.0(2)
C11 C7 C8 121.60(19)
C9 C8 C7 114.5(2)
C9 C8 C4 113.9(2)
C7 C8 C4 102.06(19)
C9 C8 H8A 108.3(13)
C7 C8 H8A 108.1(14)
C4 C8 H8A 109.8(13)
O1 C9 O16 110.21(19)
O1 C9 C8 112.4(2)
O16 C9 C8 105.93(19)
O1 C9 H9A 107.3(14)
O16 C9 H9A 109.7(12)
C8 C9 H9A 111.3(13)
O12 C11 O13 123.1(2)
O12 C11 C7 123.9(2)
O13 C11 C7 112.99(19)
C11 O13 C14 115.24(18)
O13 C14 C15 107.6(2)
O13 C14 H14A 109.0(15)
C15 C14 H14A 113.6(16)
O13 C14 H14B 108.8(14)
C15 C14 H14B 111.5(14)
H14A C14 H14B 106(2)
C14 C15 H15A 109.1(17)
C14 C15 H15B 113(2)
H15A C15 H15B 108(3)
C14 C15 H15C 112.2(16)
H15A C15 H15C 107(2)
H15B C15 H15C 107(3)
C17 O16 C9 117.43(19)
O18 C17 O16 122.7(2)
O18 C17 C19 124.8(2)
O16 C17 C19 112.5(2)
C22 C19 C17 106.3(2)
C22 C19 C21 110.3(3)
C17 C19 C21 108.3(2)
C22 C19 C20 109.9(3)
C17 C19 C20 112.7(2)
C21 C19 C20 109.4(3)
C19 C20 H20A 112(3)
C19 C20 H20B 109.6(19)
H20A C20 H20B 103(3)
C19 C20 H20C 109.8(16)
H20A C20 H20C 113(3)
H20B C20 H20C 109(2)
C19 C21 H21A 113(2)
C19 C21 H21B 104(2)
H21A C21 H21B 111(3)
C19 C21 H21C 104.8(19)
H21A C21 H21C 109(3)
H21B C21 H21C 115(3)
C19 C22 H22A 103(2)
C19 C22 H22B 110(2)
H22A C22 H22B 107(3)
C19 C22 H22C 108(2)
H22A C22 H22C 117(3)
H22B C22 H22C 110(3)

loop_
_geom_bond_atom_site_label_1
_geom_bond_atom_site_label_2
_geom_bond_distance
O1 C9 1.403(3)
O1 C2 1.429(3)
C2 C3 1.501(4)
C2 H2A 1.00(3)
C2 H2B 1.00(4)
C3 O10 1.206(3)
C3 C4 1.521(3)
C4 C8 1.533(3)
C4 C5 1.545(4)
C4 H4 0.98(3)
C5 C6 1.496(4)
C5 H5A 0.99(3)
C5 H5B 1.00(3)
C6 C7 1.327(3)
C6 H6 0.87(3)
C7 C11 1.471(3)
C7 C8 1.522(3)
C8 C9 1.510(3)
C8 H8A 0.99(3)
C9 O16 1.449(3)
C9 H9A 0.98(2)
C11 O12 1.205(3)
C11 O13 1.342(3)
O13 C14 1.457(3)
C14 C15 1.492(4)
C14 H14A 1.02(3)
C14 H14B 1.00(3)
C15 H15A 0.96(3)
C15 H15B 1.02(5)
C15 H15C 1.02(3)
O16 C17 1.357(3)
C17 O18 1.195(3)
C17 C19 1.524(3)
C19 C22 1.521(4)
C19 C21 1.529(4)
C19 C20 1.533(4)
C20 H20A 1.00(5)
C20 H20B 0.98(3)
C20 H20C 1.06(3)
C21 H21A 0.96(4)
C21 H21B 0.95(4)
C21 H21C 1.01(3)
C22 H22A 0.99(4)
C22 H22B 0.91(3)
C22 H22C 1.05(5)

loop_
_geom_torsion_atom_site_label_1
_geom_torsion_atom_site_label_2
_geom_torsion_atom_site_label_3
_geom_torsion_atom_site_label_4
_geom_torsion
C9 O1 C2 C3 -46.8(3)
O1 C2 C3 O10 -160.5(2)
O1 C2 C3 C4 24.1(3)
O10 C3 C4 C8 168.4(2)
C2 C3 C4 C8 -16.3(3)
O10 C3 C4 C5 51.1(3)
C2 C3 C4 C5 -133.6(2)
C3 C4 C5 C6 97.2(2)
C8 C4 C5 C6 -25.3(3)
C4 C5 C6 C7 15.2(3)
C5 C6 C7 C11 172.0(2)
C5 C6 C7 C8 1.6(3)
C6 C7 C8 C9 -141.2(2)
C11 C7 C8 C9 47.8(3)
C6 C7 C8 C4 -17.7(3)
C11 C7 C8 C4 171.3(2)
C3 C4 C8 C9 29.6(3)
C5 C4 C8 C9 149.8(2)
C3 C4 C8 C7 -94.3(2)
C5 C4 C8 C7 26.0(2)
C2 O1 C9 O16 -55.9(2)
C2 O1 C9 C8 62.0(3)
C7 C8 C9 O1 63.7(3)
C4 C8 C9 O1 -53.2(3)
C7 C8 C9 O16 -175.92(19)
C4 C8 C9 O16 67.2(2)
C6 C7 C11 O12 -158.1(3)
C8 C7 C11 O12 11.5(4)
C6 C7 C11 O13 21.3(4)
C8 C7 C11 O13 -169.1(2)
O12 C11 O13 C14 0.1(3)
C7 C11 O13 C14 -179.3(2)
C11 O13 C14 C15 -173.6(2)
O1 C9 O16 C17 -93.4(2)
C8 C9 O16 C17 144.8(2)
C9 O16 C17 O18 3.1(4)
C9 O16 C17 C19 -177.89(19)
O18 C17 C19 C22 80.6(4)
O16 C17 C19 C22 -98.5(3)
O18 C17 C19 C21 -37.9(4)
O16 C17 C19 C21 143.1(3)
O18 C17 C19 C20 -159.0(3)
O16 C17 C19 C20 21.9(3)
